data_2231444
loop_
_publ_author_name
'Silva, W. A.'
'Gatto, C. C.'
'Oliveira, G. R.'

_publ_section_title
;
 (2<i>E</i>,4<i>E</i>)-1-(2-Hydroxyphenyl)-5-phenylpenta-2,4-dien-1-one
;
_journal_coeditor_code BX2361
_journal_issue 9
_journal_name_full 'Acta Crystallographica Section E'
_journal_page_first o2210
_journal_paper_doi 10.1107/S160053681103025X
_journal_volume 67
_journal_year 2011
_chemical_formula_iupac 'C17 H14 O2'
_chemical_formula_sum 'C17 H14 O2'
_chemical_formula_weight 250.28
_chemical_melting_point 428
_chemical_name_systematic
;
(2<i>E</i>,4<i>E</i>)-1-(2-Hydroxyphenyl)-5-phenylpenta-2,4-dien-1-one
;
_space_group_crystal_system orthorhombic
_space_group_IT_number 61
_space_group_name_Hall '-P 2ac 2ab'
_space_group_name_H-M_alt 'P b c a'
_symmetry_space_group_name_Hall '-P 2ac 2ab'
_symmetry_space_group_name_H-M 'P b c a'
_atom_sites_solution_hydrogens geom
_atom_sites_solution_primary direct
_atom_sites_solution_secondary difmap
_cell_angle_alpha 90
_cell_angle_beta 90
_cell_angle_gamma 90
_cell_formula_units_Z 8
_cell_length_a 10.9068(3)
_cell_length_b 7.9851(2)
_cell_length_c 30.2131(7)
_cell_measurement_reflns_used 1573
_cell_measurement_temperature 296.(2)
_cell_measurement_theta_max 19.4929
_cell_measurement_theta_min 2.6966
_cell_volume 2631.32(12)
_computing_cell_refinement 'SAINT (Bruker, 2009)'
_computing_data_collection 'SAINT (Bruker, 2009)'
_computing_data_reduction 'SAINT (Bruker, 2009)'
_computing_molecular_graphics 'ORTEP-3 for Windows (Farrugia, 1997)'
_computing_publication_material 'publCIF (Westrip, 2010)'
_computing_structure_refinement 'SHELXL97 (Sheldrick, 2008)'
_computing_structure_solution 'SHELXS97 (Sheldrick, 2008)'
_diffrn_ambient_temperature 296.(2)
_diffrn_detector_area_resol_mean 8.3333
_diffrn_measured_fraction_theta_full 0.997
_diffrn_measured_fraction_theta_max 0.997
_diffrn_measurement_device_type 'Bruker X8 SMART APEXII'
_diffrn_measurement_method '\f and \w'
_diffrn_radiation_monochromator graphite
_diffrn_radiation_type MoK\a
_diffrn_radiation_wavelength 0.71073
_diffrn_reflns_av_R_equivalents 0.0593
_diffrn_reflns_av_sigmaI/netI 0.0431
_diffrn_reflns_limit_h_max 11
_diffrn_reflns_limit_h_min -13
_diffrn_reflns_limit_k_max 9
_diffrn_reflns_limit_k_min -9
_diffrn_reflns_limit_l_max 37
_diffrn_reflns_limit_l_min -36
_diffrn_reflns_number 18214
_diffrn_reflns_theta_full 26.43
_diffrn_reflns_theta_max 26.43
_diffrn_reflns_theta_min 1.35
_exptl_absorpt_coefficient_mu 0.082
_exptl_absorpt_correction_T_max 0.99
_exptl_absorpt_correction_T_min 0.92
_exptl_absorpt_correction_type multi-scan
_exptl_absorpt_process_details '(SADABS; Bruker, 2008)'
_exptl_crystal_colour yellow
_exptl_crystal_density_diffrn 1.264
_exptl_crystal_density_method 'not measured'
_exptl_crystal_description block
_exptl_crystal_F_000 1056
_exptl_crystal_size_max 0.390
_exptl_crystal_size_mid 0.170
_exptl_crystal_size_min 0.090
_refine_diff_density_max 0.191
_refine_diff_density_min -0.150
_refine_ls_extinction_coef 0.0109(11)
_refine_ls_extinction_method SHELXL
_refine_ls_goodness_of_fit_ref 1.005
_refine_ls_hydrogen_treatment constr
_refine_ls_matrix_type full
_refine_ls_number_parameters 174
_refine_ls_number_reflns 2691
_refine_ls_number_restraints 0
_refine_ls_restrained_S_all 1.005
_refine_ls_R_factor_all 0.1072
_refine_ls_R_factor_gt 0.0501
_refine_ls_shift/su_max 0.001
_refine_ls_shift/su_mean 0.000
_refine_ls_structure_factor_coef Fsqd
_refine_ls_weighting_details 'calc w=1/[\s^2^(Fo^2^)+(0.0634P)^2^+0.0000P] where P=(Fo^2^+2Fc^2^)/3'
_refine_ls_weighting_scheme calc
_refine_ls_wR_factor_gt 0.1100
_refine_ls_wR_factor_ref 0.1340
_reflns_number_gt 1479
_reflns_number_total 2691
_reflns_threshold_expression I>2sigma(I)
_cod_data_source_file bx2361.cif
_cod_data_source_block I
_cod_database_code 2231444
_cod_database_fobs_code 2231444

loop_
_space_group_symop_operation_xyz
'x, y, z'
'-x+1/2, -y, z+1/2'
'-x, y+1/2, -z+1/2'
'x+1/2, -y+1/2, -z'
'-x, -y, -z'
'x-1/2, y, -z-1/2'
'x, -y-1/2, z-1/2'
'-x-1/2, y-1/2, z'

loop_
_atom_site_type_symbol
_atom_site_label
_atom_site_fract_x
_atom_site_fract_y
_atom_site_fract_z
_atom_site_U_iso_or_equiv
_atom_site_adp_type
_atom_site_calc_flag
_atom_site_refinement_flags
_atom_site_occupancy
O O2 0.09900(13) 0.62840(18) 1.00369(4) 0.0625(4) Uani d . 1
O O1 0.07689(13) 0.4619(2) 1.07455(5) 0.0652(5) Uani d . 1
H H1 0.0543 0.5068 1.0515 0.098 Uiso calc R 1
C C12 0.27179(18) 0.5570(2) 1.04643(6) 0.0443(5) Uani d . 1
C C13 0.19982(19) 0.4740(2) 1.07803(6) 0.0488(5) Uani d . 1
C C11 0.21235(18) 0.6346(2) 1.00794(6) 0.0472(5) Uani d . 1
C C9 0.23958(18) 0.7440(2) 0.93309(6) 0.0511(5) Uani d . 1
H H9 0.1581 0.7152 0.9281 0.061 Uiso calc R 1
C C1 0.33154(19) 0.8908(3) 0.81740(6) 0.0532(5) Uani d . 1
C C10 0.28508(18) 0.7155(2) 0.97335(6) 0.0515(5) Uani d . 1
H H10 0.3651 0.748 0.9796 0.062 Uiso calc R 1
C C17 0.39835(19) 0.5612(3) 1.05313(7) 0.0567(6) Uani d . 1
H H17 0.4476 0.6164 1.0327 0.068 Uiso calc R 1
C C8 0.30670(19) 0.8155(2) 0.89703(6) 0.0535(5) Uani d . 1
H H8 0.3844 0.8579 0.903 0.064 Uiso calc R 1
C C7 0.26596(19) 0.8255(2) 0.85581(7) 0.0554(6) Uani d . 1
H H7 0.1868 0.7866 0.8508 0.066 Uiso calc R 1
C C6 0.4439(2) 0.9703(3) 0.82097(7) 0.0620(6) Uani d . 1
H H6 0.4796 0.9844 0.8487 0.074 Uiso calc R 1
C C5 0.5037(2) 1.0290(3) 0.78378(8) 0.0762(7) Uani d . 1
H H5 0.5794 1.0815 0.7866 0.091 Uiso calc R 1
C C15 0.3789(2) 0.4036(3) 1.11921(7) 0.0686(6) Uani d . 1
H H15 0.4151 0.3511 1.1434 0.082 Uiso calc R 1
C C16 0.4517(2) 0.4863(3) 1.08888(7) 0.0671(6) Uani d . 1
H H16 0.5362 0.491 1.0928 0.081 Uiso calc R 1
C C14 0.2542(2) 0.3976(3) 1.11417(7) 0.0627(6) Uani d . 1
H H14 0.2062 0.3423 1.135 0.075 Uiso calc R 1
C C2 0.2808(2) 0.8734(3) 0.77533(7) 0.0663(7) Uani d . 1
H H2 0.2052 0.8209 0.7721 0.08 Uiso calc R 1
C C3 0.3414(3) 0.9331(3) 0.73832(7) 0.0791(8) Uani d . 1
H H3 0.3065 0.9205 0.7104 0.095 Uiso calc R 1
C C4 0.4522(3) 1.0105(4) 0.74271(8) 0.0822(8) Uani d . 1
H H4 0.4929 1.0507 0.7178 0.099 Uiso calc R 1

loop_
_atom_site_aniso_label
_atom_site_aniso_U_11
_atom_site_aniso_U_22
_atom_site_aniso_U_33
_atom_site_aniso_U_12
_atom_site_aniso_U_13
_atom_site_aniso_U_23
O2 0.0432(9) 0.0774(10) 0.0669(10) -0.0019(7) -0.0019(7) 0.0144(7)
O1 0.0552(10) 0.0791(11) 0.0615(10) -0.0017(8) 0.0075(7) 0.0119(8)
C12 0.0438(13) 0.0442(11) 0.0450(11) 0.0031(9) 0.0010(9) -0.0063(9)
C13 0.0491(13) 0.0487(11) 0.0485(11) 0.0033(10) 0.0014(10) -0.0078(9)
C11 0.0418(12) 0.0468(11) 0.0529(12) -0.0010(9) 0.0037(10) -0.0051(9)
C9 0.0454(13) 0.0494(12) 0.0585(13) 0.0008(10) 0.0042(10) -0.0005(10)
C1 0.0542(15) 0.0540(12) 0.0515(13) 0.0060(11) 0.0009(10) 0.0018(9)
C10 0.0447(13) 0.0557(12) 0.0540(12) -0.0048(10) -0.0008(10) -0.0004(10)
C17 0.0505(14) 0.0619(14) 0.0577(13) 0.0023(10) -0.0012(11) -0.0059(10)
C8 0.0468(12) 0.0561(12) 0.0577(13) -0.0039(10) 0.0033(10) 0.0043(10)
C7 0.0499(13) 0.0580(13) 0.0583(13) -0.0028(10) -0.0025(11) 0.0024(10)
C6 0.0575(15) 0.0729(15) 0.0555(14) -0.0001(12) 0.0010(11) 0.0080(11)
C5 0.0616(16) 0.0920(18) 0.0748(17) 0.0004(13) 0.0064(13) 0.0201(14)
C15 0.0813(19) 0.0689(14) 0.0555(14) 0.0150(13) -0.0163(13) -0.0059(12)
C16 0.0564(15) 0.0764(16) 0.0684(16) 0.0061(12) -0.0148(12) -0.0087(13)
C14 0.0792(17) 0.0614(14) 0.0476(12) 0.0033(12) 0.0012(12) -0.0001(10)
C2 0.0660(16) 0.0763(16) 0.0566(14) 0.0051(12) -0.0074(12) 0.0013(11)
C3 0.086(2) 0.101(2) 0.0504(14) 0.0173(16) -0.0046(13) 0.0067(13)
C4 0.0790(19) 0.107(2) 0.0610(17) 0.0177(16) 0.0127(14) 0.0238(14)

loop_
_atom_type_symbol
_atom_type_description
_atom_type_scat_dispersion_real
_atom_type_scat_dispersion_imag
_atom_type_scat_source
C C 0.0033 0.0016 'International Tables Vol C Tables 4.2.6.8 and 6.1.1.4'
H H 0.0000 0.0000 'International Tables Vol C Tables 4.2.6.8 and 6.1.1.4'
O O 0.0106 0.0060 'International Tables Vol C Tables 4.2.6.8 and 6.1.1.4'

loop_
_geom_angle_atom_site_label_1
_geom_angle_atom_site_label_2
_geom_angle_atom_site_label_3
_geom_angle
C13 O1 H1 109.5
C17 C12 C13 117.80(18)
C17 C12 C11 122.77(18)
C13 C12 C11 119.44(18)
O1 C13 C14 117.13(19)
O1 C13 C12 122.51(18)
C14 C13 C12 120.4(2)
O2 C11 C10 118.87(17)
O2 C11 C12 120.23(17)
C10 C11 C12 120.87(17)
C10 C9 C8 124.9(2)
C10 C9 H9 117.6
C8 C9 H9 117.6
C6 C1 C2 117.93(19)
C6 C1 C7 122.38(18)
C2 C1 C7 119.7(2)
C9 C10 C11 121.70(19)
C9 C10 H10 119.2
C11 C10 H10 119.2
C16 C17 C12 121.7(2)
C16 C17 H17 119.1
C12 C17 H17 119.1
C7 C8 C9 124.6(2)
C7 C8 H8 117.7
C9 C8 H8 117.7
C8 C7 C1 127.2(2)
C8 C7 H7 116.4
C1 C7 H7 116.4
C5 C6 C1 120.6(2)
C5 C6 H6 119.7
C1 C6 H6 119.7
C4 C5 C6 120.5(2)
C4 C5 H5 119.7
C6 C5 H5 119.7
C14 C15 C16 120.9(2)
C14 C15 H15 119.5
C16 C15 H15 119.5
C17 C16 C15 119.3(2)
C17 C16 H16 120.3
C15 C16 H16 120.3
C15 C14 C13 119.9(2)
C15 C14 H14 120.1
C13 C14 H14 120.1
C3 C2 C1 120.9(2)
C3 C2 H2 119.5
C1 C2 H2 119.5
C4 C3 C2 120.0(2)
C4 C3 H3 120.0
C2 C3 H3 120.0
C3 C4 C5 120.0(2)
C3 C4 H4 120.0
C5 C4 H4 120.0

loop_
_geom_bond_atom_site_label_1
_geom_bond_atom_site_label_2
_geom_bond_distance
O2 C11 1.244(2)
O1 C13 1.348(2)
O1 H1 0.82
C12 C17 1.395(3)
C12 C13 1.402(3)
C12 C11 1.469(3)
C13 C14 1.384(3)
C11 C10 1.463(3)
C9 C10 1.333(2)
C9 C8 1.431(3)
C9 H9 0.93
C1 C6 1.385(3)
C1 C2 1.393(3)
C1 C7 1.460(3)
C10 H10 0.93
C17 C16 1.365(3)
C17 H17 0.93
C8 C7 1.324(3)
C8 H8 0.93
C7 H7 0.93
C6 C5 1.381(3)
C6 H6 0.93
C5 C4 1.370(3)
C5 H5 0.93
C15 C14 1.369(3)
C15 C16 1.381(3)
C15 H15 0.93
C16 H16 0.93
C14 H14 0.93
C2 C3 1.383(3)
C2 H2 0.93
C3 C4 1.364(3)
C3 H3 0.93
C4 H4 0.93

loop_
_geom_hbond_atom_site_label_D
_geom_hbond_atom_site_label_H
_geom_hbond_atom_site_label_A
_geom_hbond_distance_DH
_geom_hbond_distance_HA
_geom_hbond_distance_DA
_geom_hbond_angle_DHA
_geom_hbond_publ_flag
O1 H1 O2 0.82 1.81 2.5317(19) 146.3 y

loop_
_geom_torsion_atom_site_label_1
_geom_torsion_atom_site_label_2
_geom_torsion_atom_site_label_3
_geom_torsion_atom_site_label_4
_geom_torsion
C17 C12 C13 O1 -179.60(17)
C11 C12 C13 O1 0.2(3)
C17 C12 C13 C14 -0.8(3)
C11 C12 C13 C14 178.95(17)
C17 C12 C11 O2 -179.47(18)
C13 C12 C11 O2 0.8(3)
C17 C12 C11 C10 2.5(3)
C13 C12 C11 C10 -177.20(17)
C8 C9 C10 C11 -177.06(18)
O2 C11 C10 C9 -17.4(3)
C12 C11 C10 C9 160.63(18)
C13 C12 C17 C16 0.5(3)
C11 C12 C17 C16 -179.20(18)
C10 C9 C8 C7 171.7(2)
C9 C8 C7 C1 -177.45(19)
C6 C1 C7 C8 -7.7(3)
C2 C1 C7 C8 172.1(2)
C2 C1 C6 C5 -0.5(3)
C7 C1 C6 C5 179.4(2)
C1 C6 C5 C4 0.5(4)
C12 C17 C16 C15 0.3(3)
C14 C15 C16 C17 -0.9(3)
C16 C15 C14 C13 0.6(3)
O1 C13 C14 C15 179.10(18)
C12 C13 C14 C15 0.2(3)
C6 C1 C2 C3 0.3(3)
C7 C1 C2 C3 -179.6(2)
C1 C2 C3 C4 -0.1(4)
C2 C3 C4 C5 0.0(4)
C6 C5 C4 C3 -0.2(4)
